data_4001358
loop_
_publ_author_name
'Dorner, Robert W.'
'Deifallah, Malek'
'Coombes, David S.'
'Catlow, C. R. A.'
'Cor\`a, Furio'

_publ_section_title
;
 Synthesis and Structure Determination of a Novel Layered Aluminophosphate
 Material Templated with 1-Phenylethylamine:&#x00A0;
 [AlPO4(OH)](NH3C2H4C6H5)
;
_journal_issue 9
_journal_name_full 'Chemistry of Materials'
_journal_page_first 2261
_journal_paper_doi 10.1021/cm070106u
_journal_volume 19
_journal_year 2007
_chemical_formula_moiety 'C32 H52 Al4 N4 O20 P4'
_chemical_formula_sum 'C32 H52 Al4 N4 O20 P4'
_chemical_formula_weight 1044.60
_chemical_name_systematic '[AlPO4(OH)](NH3C2H4C6H5)'
_space_group_IT_number 15
_symmetry_cell_setting monoclinic
_symmetry_space_group_name_Hall '-C 2yc'
_symmetry_space_group_name_H-M 'C 1 2/c 1'
_atom_sites_solution_hydrogens geom
_atom_sites_solution_primary direct
_audit_creation_date 06-08-18
_audit_creation_method CRYSTALS_ver_12.39
_cell_angle_alpha 90
_cell_angle_beta 94.600(4)
_cell_angle_gamma 90
_cell_formula_units_Z 2
_cell_length_a 39.063(10)
_cell_length_b 5.3131(13)
_cell_length_c 9.677(2)
_cell_measurement_reflns_used 0
_cell_measurement_temperature 120
_cell_measurement_theta_max 0
_cell_measurement_theta_min 0
_cell_volume 2001.9(8)
_computing_cell_refinement 'USER DEFINED CELL REFINEMENT'
_computing_data_collection 'USER DEFINED DATA COLLECTION'
_computing_data_reduction 'USER DEFINED DATA REDUCTION'
_computing_molecular_graphics 'CAMERON (Watkin et al 1996)'
_computing_publication_material 'CRYSTALS (Betteridge et al 2003)'
_computing_structure_refinement 'CRYSTALS (Betteridge et al 2003)'
_computing_structure_solution 'SHELXS 86 (Sheldrick, 1986)'
_diffrn_ambient_temperature 120
_diffrn_measured_fraction_theta_full 0.995
_diffrn_measured_fraction_theta_max 0.937
_diffrn_measurement_device_type Unknown
_diffrn_measurement_method \w/2\q
_diffrn_radiation_monochromator silicon
_diffrn_radiation_type synchrotron
_diffrn_radiation_wavelength 0.68690
_diffrn_reflns_av_R_equivalents 0.052
_diffrn_reflns_limit_h_max 58
_diffrn_reflns_limit_h_min -58
_diffrn_reflns_limit_k_max 7
_diffrn_reflns_limit_k_min -7
_diffrn_reflns_limit_l_max 14
_diffrn_reflns_limit_l_min -14
_diffrn_reflns_number 12131
_diffrn_reflns_theta_full 28.930
_diffrn_reflns_theta_max 31.108
_diffrn_reflns_theta_min 3.034
_diffrn_standards_number 0
_exptl_absorpt_coefficient_mu 0.368
_exptl_absorpt_correction_T_max 0.9890
_exptl_absorpt_correction_T_min 0.9818
_exptl_absorpt_correction_type none
_exptl_crystal_colour blue
_exptl_crystal_density_diffrn 1.733
_exptl_crystal_description plate
_exptl_crystal_F_000 1088
_exptl_crystal_size_max 0.05
_exptl_crystal_size_mid 0.05
_exptl_crystal_size_min 0.03
_refine_diff_density_max 1.53
_refine_diff_density_min -1.05
_refine_ls_extinction_method None
_refine_ls_goodness_of_fit_ref 1.7119
_refine_ls_hydrogen_treatment noref
_refine_ls_matrix_type full
_refine_ls_number_parameters 147
_refine_ls_number_reflns 1723
_refine_ls_number_restraints 0
_refine_ls_R_factor_all 0.1070
_refine_ls_R_factor_gt 0.0632
_refine_ls_shift/su_max 0.000045
_refine_ls_structure_factor_coef F
_refine_ls_weighting_details
;
 Method= Quasi-Unit weights 
 W = 1.0 or 1./2F 
;
_refine_ls_weighting_scheme calc
_refine_ls_wR_factor_all 0.1281
_refine_ls_wR_factor_gt 0.0721
_refine_ls_wR_factor_ref 0.0721
_reflns_limit_h_max 57
_reflns_limit_h_min -58
_reflns_limit_k_max 7
_reflns_limit_k_min 0
_reflns_limit_l_max 14
_reflns_limit_l_min 0
_reflns_number_gt 1723
_reflns_number_total 3336
_reflns_threshold_expression I>3.00u(I)
_oxford_diffrn_Wilson_B_factor 0.00
_oxford_diffrn_Wilson_scale 0.00
_oxford_refine_ls_scale 0.4689(15)
_oxford_structure_analysis_title 'LayeredMaterial in C2/c'
_cod_data_source_file cm070106usi20070111_035909.cif
_cod_data_source_block CRYSTALS_cif
_cod_depositor_comments
;
The following automatic conversions were performed:

'_symmetry_cell_setting' value 'Monoclinic' changed to 'monoclinic'
according to /home/saulius/struct/CIF-dictionaries/cif_core.dic
dictionary named 'cif_core.dic' version 2.4.1 from 2010-06-29.

Automatic conversion script
Id: cif_fix_values 1715 2011-07-08 13:25:40Z adriana 
;
_cod_original_cell_volume 2001.9(9)
_cod_original_sg_symbol_H-M 'C 1 2/c 1 '
_cod_database_code 4001358

loop_
_symmetry_equiv_pos_as_xyz
x,y,z
-x,-y,-z
x+1/2,y+1/2,z
-x+1/2,-y+1/2,-z
-x,y,-z+1/2
x,-y,z+1/2
-x+1/2,y+1/2,-z+1/2
x+1/2,-y+1/2,z+1/2

loop_
_atom_site_label
_atom_site_type_symbol
_atom_site_fract_x
_atom_site_fract_y
_atom_site_fract_z
_atom_site_U_iso_or_equiv
_atom_site_occupancy
_atom_site_adp_type
_atom_site_refinement_flags_posn
_atom_site_refinement_flags_adp
P1 P 0.04549(4) 0.2021(3) 0.26295(11) 0.0168 1.0000 Uani . .
Al1 Al 0.0000 -0.3168(4) 0.2500 0.0188 1.0000 Uani S T
Al2 Al 0.0000 0.0000 0.0000 0.0172 1.0000 Uani S .
O1 O 0.02704(10) -0.0176(7) 0.3380(3) 0.0169 1.0000 Uani . .
O2 O 0.03505(10) 0.1899(7) 0.1051(3) 0.0192 1.0000 Uani . .
O3 O 0.03282(10) 0.4547(7) 0.3178(3) 0.0199 1.0000 Uani . .
O4 O 0.08346(10) 0.1783(8) 0.2936(3) 0.0245 1.0000 Uani . .
O5 O 0.01918(10) -0.2790(7) 0.0838(3) 0.0188 1.0000 Uani . .
N1 N 0.09242(13) -0.2653(10) 0.4400(4) 0.0287 1.0000 Uani . .
H1 H 0.0891 -0.4002 0.3814 0.0500 1.0000 Uiso . .
H13 H 0.0946 -0.1235 0.3879 0.0500 1.0000 Uiso . .
H14 H 0.0740 -0.2491 0.4907 0.0500 1.0000 Uiso . .
C1 C 0.12075(19) -0.5595(13) 0.6023(6) 0.0367 1.0000 Uani . .
H19 H 0.0980 -0.5713 0.6383 0.0500 1.0000 Uiso . .
H16 H 0.1384 -0.5730 0.6812 0.0500 1.0000 Uiso . .
H17 H 0.1238 -0.6932 0.5367 0.0500 1.0000 Uiso . .
C2 C 0.12426(15) -0.3045(13) 0.5320(5) 0.0277 1.0000 Uani . .
H2 H 0.1248 -0.1717 0.6065 0.0500 1.0000 Uiso . .
C3 C 0.15655(15) -0.2748(12) 0.4567(5) 0.0268 1.0000 Uani . .
C4 C 0.18365(17) -0.4415(13) 0.4784(6) 0.0345 1.0000 Uani . .
H4 H 0.1818 -0.5816 0.5385 0.0500 1.0000 Uiso . .
C5 C 0.21373(18) -0.4066(15) 0.4134(8) 0.0441 1.0000 Uani . .
H5 H 0.2324 -0.5202 0.4315 0.0500 1.0000 Uiso . .
C6 C 0.21705(18) -0.2043(16) 0.3243(7) 0.0436 1.0000 Uani . .
H6 H 0.2374 -0.1845 0.2785 0.0500 1.0000 Uiso . .
C7 C 0.19037(18) -0.0351(14) 0.3024(6) 0.0370 1.0000 Uani . .
H18 H 0.1924 0.1035 0.2401 0.0500 1.0000 Uiso . .
C8 C 0.16034(16) -0.0687(12) 0.3677(6) 0.0298 1.0000 Uani . .
H8 H 0.1420 0.0492 0.3534 0.0500 1.0000 Uiso . .
H12 H 0.0240 -0.4300 0.0480 0.0500 1.0000 Uiso . .

loop_
_atom_site_aniso_label
_atom_site_aniso_U_11
_atom_site_aniso_U_22
_atom_site_aniso_U_33
_atom_site_aniso_U_23
_atom_site_aniso_U_13
_atom_site_aniso_U_12
P1 0.0281(7) 0.0163(6) 0.0062(4) 0.0004(5) 0.0022(4) -0.0010(6)
Al1 0.0350(13) 0.0157(10) 0.0060(8) 0.0000 0.0033(8) 0.0000
Al2 0.0308(12) 0.0153(10) 0.0057(8) 0.0007(7) 0.0022(8) 0.0000(10)
O1 0.0302(19) 0.0146(16) 0.0062(13) 0.0008(12) 0.0021(13) -0.0002(16)
O2 0.034(2) 0.0187(17) 0.0049(12) -0.0003(13) 0.0029(13) -0.0011(17)
O3 0.039(2) 0.0151(17) 0.0057(13) 0.0002(12) 0.0019(14) -0.0008(16)
O4 0.033(2) 0.031(2) 0.0098(14) 0.0038(15) 0.0039(14) -0.0022(19)
O5 0.034(2) 0.0157(16) 0.0070(12) -0.0001(12) 0.0028(13) 0.0019(16)
N1 0.031(3) 0.034(3) 0.021(2) 0.010(2) 0.0019(19) 0.002(2)
C1 0.050(4) 0.041(4) 0.020(2) 0.009(2) 0.005(3) 0.011(3)
C2 0.035(3) 0.032(3) 0.015(2) -0.001(2) 0.000(2) 0.002(3)
C3 0.030(3) 0.034(3) 0.016(2) -0.005(2) 0.000(2) -0.001(3)
C4 0.037(3) 0.037(4) 0.029(3) 0.000(3) -0.001(3) 0.004(3)
C5 0.034(4) 0.048(4) 0.050(4) -0.001(4) 0.003(3) 0.010(4)
C6 0.034(3) 0.053(4) 0.045(4) -0.003(4) 0.010(3) -0.005(4)
C7 0.041(4) 0.042(4) 0.028(3) -0.001(3) 0.007(3) -0.006(3)
C8 0.032(3) 0.034(3) 0.023(2) -0.006(2) 0.001(2) 0.000(3)

loop_
_atom_type_symbol
_atom_type_scat_dispersion_real
_atom_type_scat_dispersion_imag
_atom_type_scat_Cromer_Mann_a1
_atom_type_scat_Cromer_Mann_b1
_atom_type_scat_Cromer_Mann_a2
_atom_type_scat_Cromer_Mann_b2
_atom_type_scat_Cromer_Mann_a3
_atom_type_scat_Cromer_Mann_b3
_atom_type_scat_Cromer_Mann_a4
_atom_type_scat_Cromer_Mann_b4
_atom_type_scat_Cromer_Mann_c
_atom_type_scat_source
C 0.0033 0.0016 2.3100 20.8439 1.0200 10.2075 1.5886 0.5687 0.8650 51.6512 0.2156 'International Tables Vol C 4.2.6.8 and 6.1.1.4'
N 0.0061 0.0033 12.2126 0.0057 3.1322 9.8933 2.0125 28.9975 1.1663 0.5826 -11.5290 'International Tables Vol C 4.2.6.8 and 6.1.1.4'
O 0.0106 0.0060 3.0485 13.2771 2.2868 5.7011 1.5463 0.3239 0.8670 32.9089 0.2508 'International Tables Vol C 4.2.6.8 and 6.1.1.4'
Al 0.0645 0.0514 6.4202 3.0387 1.9002 0.7426 1.5936 31.5472 1.9646 85.0886 1.1151 'International Tables Vol C 4.2.6.8 and 6.1.1.4'
P 0.1023 0.0942 6.4345 1.9067 4.1791 27.1570 1.7800 0.5260 1.4908 68.1645 1.1149 'International Tables Vol C 4.2.6.8 and 6.1.1.4'
H 0.0000 0.0000 0.4930 10.5109 0.3229 26.1257 0.1402 3.1424 0.0408 57.7998 0.0030 'International Tables Vol C 4.2.6.8 and 6.1.1.4'

loop_
_geom_angle_atom_site_label_1
_geom_angle_site_symmetry_1
_geom_angle_atom_site_label_2
_geom_angle_atom_site_label_3
_geom_angle_site_symmetry_3
_geom_angle
_geom_angle_publ_flag
Al1 1_565 P1 O1 . 110.23(15) yes
Al1 1_565 P1 O2 . 83.70(16) yes
O1 . P1 O2 . 109.2(2) yes
Al1 1_565 P1 O3 . 25.69(14) yes
O1 . P1 O3 . 108.34(19) yes
O2 . P1 O3 . 108.0(2) yes
Al1 1_565 P1 O4 . 129.23(19) yes
O1 . P1 O4 . 109.2(2) yes
O2 . P1 O4 . 111.7(2) yes
O3 . P1 O4 . 110.3(2) yes
Al2 6_555 Al1 O1 5_555 82.21(11) yes
Al2 6_555 Al1 O3 1_545 97.44(10) yes
O1 5_555 Al1 O3 1_545 167.01(18) yes
Al2 6_555 Al1 O3 5_545 128.40(11) yes
O1 5_555 Al1 O3 5_545 92.42(15) yes
O3 1_545 Al1 O3 5_545 97.8(3) yes
Al2 6_555 Al1 O5 5_555 36.18(12) yes
O1 5_555 Al1 O5 5_555 92.63(16) yes
O3 1_545 Al1 O5 5_555 94.66(16) yes
O3 5_545 Al1 O5 5_555 93.59(16) yes
Al2 6_555 Al1 P1 1_545 118.29(3) yes
O1 5_555 Al1 P1 1_545 157.74(9) yes
O3 1_545 Al1 P1 1_545 21.18(11) yes
O3 5_545 Al1 P1 1_545 81.50(14) yes
O5 5_555 Al1 P1 1_545 109.04(14) yes
Al2 6_555 Al1 P1 5_545 117.70(3) yes
O1 5_555 Al1 P1 5_545 110.25(11) yes
O3 1_545 Al1 P1 5_545 81.50(14) yes
O3 5_545 Al1 P1 5_545 21.18(11) yes
O5 5_555 Al1 P1 5_545 81.58(13) yes
Al2 6_555 Al1 Al2 . 110.34(8) yes
O1 5_555 Al1 Al2 . 41.57(10) yes
O3 1_545 Al1 Al2 . 128.40(11) yes
O3 5_545 Al1 Al2 . 97.44(10) yes
O5 5_555 Al1 Al2 . 133.02(15) yes
Al2 6_555 Al1 O1 . 41.57(10) yes
O1 5_555 Al1 O1 . 78.7(2) yes
O3 1_545 Al1 O1 . 92.42(15) yes
O3 5_545 Al1 O1 . 167.01(18) yes
O5 5_555 Al1 O1 . 77.58(16) yes
Al2 6_555 Al1 O5 . 133.02(15) yes
O1 5_555 Al1 O5 . 77.58(16) yes
O3 1_545 Al1 O5 . 93.59(16) yes
O3 5_545 Al1 O5 . 94.66(16) yes
O5 5_555 Al1 O5 . 167.4(3) yes
P1 1_545 Al1 P1 5_545 69.45(8) yes
P1 1_545 Al1 Al2 . 117.70(3) yes
P1 5_545 Al1 Al2 . 118.29(3) yes
P1 1_545 Al1 O1 . 110.25(11) yes
P1 5_545 Al1 O1 . 157.74(9) yes
Al2 . Al1 O1 . 82.21(11) yes
P1 1_545 Al1 O5 . 81.58(13) yes
P1 5_545 Al1 O5 . 109.04(14) yes
Al2 . Al1 O5 . 36.18(12) yes
O1 . Al1 O5 . 92.63(16) yes
Al1 . Al2 Al1 2_555 179.996 yes
Al1 . Al2 O1 5_555 44.06(11) yes
Al1 2_555 Al2 O1 5_555 135.94(11) yes
Al1 . Al2 O1 6_554 135.94(11) yes
Al1 2_555 Al2 O1 6_554 44.06(11) yes
O1 5_555 Al2 O1 6_554 179.994 yes
Al1 . Al2 O2 2_555 95.02(10) yes
Al1 2_555 Al2 O2 2_555 84.98(10) yes
O1 5_555 Al2 O2 2_555 89.51(14) yes
O1 6_554 Al2 O2 2_555 90.49(14) yes
Al1 . Al2 O5 2_555 143.42(10) yes
Al1 2_555 Al2 O5 2_555 36.58(10) yes
O1 5_555 Al2 O5 2_555 99.54(15) yes
O1 6_554 Al2 O5 2_555 80.46(15) yes
O2 2_555 Al2 O5 2_555 86.65(16) yes
Al1 . Al2 O2 . 84.98(10) yes
Al1 2_555 Al2 O2 . 95.02(10) yes
O1 5_555 Al2 O2 . 90.49(14) yes
O1 6_554 Al2 O2 . 89.51(14) yes
O2 2_555 Al2 O2 . 179.994 yes
Al1 . Al2 O5 . 36.58(10) yes
Al1 2_555 Al2 O5 . 143.42(10) yes
O1 5_555 Al2 O5 . 80.46(15) yes
O1 6_554 Al2 O5 . 99.54(15) yes
O2 2_555 Al2 O5 . 93.35(16) yes
O5 2_555 Al2 O2 . 93.35(16) yes
O5 2_555 Al2 O5 . 179.994 yes
O2 . Al2 O5 . 86.65(16) yes
Al1 . O1 Al2 6_555 94.37(16) yes
Al1 . O1 P1 . 128.28(18) yes
Al2 6_555 O1 P1 . 128.9(2) yes
Al2 . O2 P1 . 131.5(2) yes
Al1 1_565 O3 P1 . 133.1(2) yes
Al1 . O5 Al2 . 107.24(19) yes
Al1 . O5 H12 . 110.586 no
Al2 . O5 H12 . 130.204 no
H1 . N1 H13 . 108.517 no
H1 . N1 H14 . 109.204 no
H13 . N1 H14 . 109.412 no
H1 . N1 C2 . 109.424 no
H13 . N1 C2 . 109.681 no
H14 . N1 C2 . 110.569 no
H19 . C1 H16 . 108.497 no
H19 . C1 H17 . 110.435 no
H16 . C1 H17 . 109.712 no
H19 . C1 C2 . 109.320 no
H16 . C1 C2 . 109.021 no
H17 . C1 C2 . 109.826 no
C1 . C2 N1 . 106.9(5) yes
C1 . C2 H2 . 107.481 no
N1 . C2 H2 . 107.450 no
C1 . C2 C3 . 114.5(5) yes
N1 . C2 C3 . 112.7(4) yes
H2 . C2 C3 . 107.451 no
C2 . C3 C4 . 121.1(6) yes
C2 . C3 C8 . 120.5(6) yes
C4 . C3 C8 . 118.3(5) yes
C3 . C4 H4 . 120.019 no
C3 . C4 C5 . 120.7(6) yes
H4 . C4 C5 . 119.266 no
C4 . C5 H5 . 119.703 no
C4 . C5 C6 . 120.5(7) yes
H5 . C5 C6 . 119.736 no
C5 . C6 H6 . 120.000 no
C5 . C6 C7 . 119.5(6) yes
H6 . C6 C7 . 120.519 no
C6 . C7 H18 . 119.853 no
C6 . C7 C8 . 120.1(7) yes
H18 . C7 C8 . 120.020 no
C3 . C8 C7 . 120.9(6) yes
C3 . C8 H8 . 119.030 no
C7 . C8 H8 . 120.109 no

loop_
_geom_bond_atom_site_label_1
_geom_bond_atom_site_label_2
_geom_bond_site_symmetry_2
_geom_bond_distance
_geom_bond_publ_flag
P1 Al1 1_565 3.110(3) yes
P1 O1 . 1.579(4) yes
P1 O2 . 1.550(3) yes
P1 O3 . 1.539(4) yes
P1 O4 . 1.494(4) yes
Al1 Al2 6_555 2.9473(15) yes
Al1 O1 5_555 2.055(4) yes
Al1 O3 1_545 1.847(4) yes
Al1 O3 5_545 1.847(4) yes
Al1 O5 5_555 1.839(3) yes
Al1 Al2 . 2.9473(15) yes
Al1 O1 . 2.055(4) yes
Al1 O5 . 1.839(3) yes
Al2 O1 5_555 1.961(3) yes
Al2 O1 6_554 1.961(3) yes
Al2 O2 2_555 1.925(4) yes
Al2 O5 2_555 1.822(4) yes
Al2 O2 . 1.925(4) yes
Al2 O5 . 1.822(4) yes
O5 H12 . 0.900 no
N1 H1 . 0.917 no
N1 H13 . 0.914 no
N1 H14 . 0.906 no
N1 C2 . 1.485(7) yes
C1 H19 . 0.982 no
C1 H16 . 0.990 no
C1 H17 . 0.967 no
C1 C2 . 1.527(9) yes
C2 H2 . 1.008 no
C2 C3 . 1.515(8) yes
C3 C4 . 1.383(9) yes
C3 C8 . 1.408(9) yes
C4 H4 . 0.950 no
C4 C5 . 1.389(10) yes
C5 H5 . 0.952 no
C5 C6 . 1.391(11) yes
C6 H6 . 0.945 no
C6 C7 . 1.380(10) yes
C7 H18 . 0.959 no
C7 C8 . 1.388(9) yes
C8 H8 . 0.953 no
